data_4311328
loop_
_publ_author_name
'Hiromi Ohi'
'Yoshimitsu Tachi'
'Shinobu Itoh'

_publ_section_title
;
 Supramolecular and Coordination Polymer Complexes Supported by a Tripodal
 Tripyridine Ligand Containing a 1,3,5-Triethylbenzene Spacer
;
_journal_name_full 'Inorganic Chemistry'
_journal_page_first 4561
_journal_page_last 4563
_journal_paper_doi 10.1021/ic049468j
_journal_volume 43
_journal_year 2004
_chemical_formula_moiety 'C35 H45 Cl2 Cu N3 O '
_chemical_formula_sum 'C35 H45 Cl2 Cu N3 O'
_chemical_formula_weight 658.21
_space_group_IT_number 2
_symmetry_cell_setting triclinic
_symmetry_Int_Tables_number 2
_symmetry_space_group_name_Hall '-P 1'
_symmetry_space_group_name_H-M 'P -1'
_cell_angle_alpha 92.00(8)
_cell_angle_beta 106.5(1)
_cell_angle_gamma 93.84(8)
_cell_formula_units_Z 2
_cell_length_a 8.93(2)
_cell_length_b 12.95(2)
_cell_length_c 14.98(3)
_cell_measurement_reflns_used 7377
_cell_measurement_temperature 161.1
_cell_measurement_theta_max 27.5
_cell_measurement_theta_min 3.1
_cell_volume 1655(6)
_computing_cell_refinement PROCESS-AUTO
_computing_data_collection PROCESS-AUTO
_computing_data_reduction CrystalStructure
_computing_molecular_graphics ORTEP3
_computing_publication_material 'CrystalStructure Ver. 3.5.1'
_computing_structure_refinement CRYSTALS
_computing_structure_solution SHELXS97
_diffrn_detector_area_resol_mean 10.00
_diffrn_measured_fraction_theta_full 0.9904
_diffrn_measured_fraction_theta_max 0.9904
_diffrn_measurement_device_type 'Rigaku RAXIS-RAPID'
_diffrn_measurement_method \w
_diffrn_radiation_type 'Mo K\a'
_diffrn_radiation_wavelength 0.7107
_diffrn_reflns_av_R_equivalents 0.033
_diffrn_reflns_limit_h_max 11
_diffrn_reflns_limit_h_min -11
_diffrn_reflns_limit_k_max 16
_diffrn_reflns_limit_k_min -16
_diffrn_reflns_limit_l_max 19
_diffrn_reflns_limit_l_min -19
_diffrn_reflns_number 16179
_diffrn_reflns_theta_full 27.49
_diffrn_reflns_theta_max 27.49
_exptl_absorpt_coefficient_mu 0.853
_exptl_absorpt_correction_T_max 0.934
_exptl_absorpt_correction_T_min 0.596
_exptl_absorpt_correction_type multi-scan
_exptl_absorpt_process_details
;
    Higashi, T. (1995). Program for Absorption Correction.
    Rigaku Corporation, Tokyo, Japan.
;
_exptl_crystal_colour purple
_exptl_crystal_density_diffrn 1.321
_exptl_crystal_density_method 'not measured'
_exptl_crystal_description platelet
_exptl_crystal_F_000 694.00
_exptl_crystal_size_max 0.28
_exptl_crystal_size_mid 0.16
_exptl_crystal_size_min 0.08
_refine_diff_density_max 0.52
_refine_diff_density_min -0.47
_refine_ls_extinction_coef -58(16)
_refine_ls_extinction_method 'Larson (1970) Crystallographic Computing eq. 22'
_refine_ls_goodness_of_fit_ref 1.012
_refine_ls_hydrogen_treatment refall
_refine_ls_number_parameters 428
_refine_ls_number_reflns 4944
_refine_ls_R_factor_gt 0.0330
_refine_ls_shift/su_max 0.0040
_refine_ls_structure_factor_coef F
_refine_ls_weighting_details 'w = 1/[0.0001Fo^2^ + 0.5000\s(Fo^2^) + 0.2000]'
_refine_ls_weighting_scheme calc
_refine_ls_wR_factor_ref 0.0350
_reflns_number_gt 4907
_reflns_number_total 7536
_reflns_threshold_expression F^2^>2.0\s(F^2^)
_cod_data_source_file ic049468jsi20040426_042522_2.cif
_cod_data_source_block '_([CuII(L)Cl2]_CH3CH2OH)n'
_cod_depositor_comments
;

2020-11-06
Z value and formula fixed to values more according to usual
chemical conventions.                 miguel
;
_cod_original_formula_weight 1316.42
_cod_original_formula_moiety 'C70 H90 Cl4 Cu2 N6 O2 '
_cod_original_formula_units_Z 1
_cod_original_cell_volume 1654(5)
_cod_original_sg_symbol_H-M 'P -1 '
_cod_original_formula_sum 'C70 H90 Cl4 Cu2 N6 O2 '
_cod_database_code 4311328

loop_
_symmetry_equiv_pos_as_xyz
x,y,z
-x,-y,-z

loop_
_atom_site_label
_atom_site_type_symbol
_atom_site_fract_x
_atom_site_fract_y
_atom_site_fract_z
_atom_site_U_iso_or_equiv
_atom_site_adp_type
_atom_site_occupancy
_atom_site_symmetry_multiplicity
_atom_site_calc_flag
_atom_site_refinement_flags
_atom_site_disorder_assembly
_atom_site_disorder_group
Cu(1) Cu 0.5000 1.0000 0.0000 0.0229(1) Uani 1.00 1 d . . .
Cu(2) Cu 1.0000 1.5000 0.0000 0.0213(1) Uani 1.00 1 d . . .
Cl(1) Cl 0.6517 0.9355 0.1296 0.0331(2) Uani 1.00 1 d . . .
Cl(2) Cl 1.1303 1.3727 0.0775 0.0328(2) Uani 1.00 1 d . . .
O(1) O 0.3081 0.0034 0.5507 0.489(7) Uani 1.00 1 d . . .
N(1) N 0.1320 1.6899 0.2676 0.0384(7) Uani 1.00 1 d . . .
N(2) N 0.3159 0.9806 0.0490 0.0234(5) Uani 1.00 1 d . . .
N(3) N 0.7968 1.4275 0.0013 0.0237(5) Uani 1.00 1 d . . .
C(1) C 0.5224 1.4345 0.3338 0.0229(6) Uani 1.00 1 d . . .
C(2) C 0.4662 1.3314 0.3080 0.0233(6) Uani 1.00 1 d . . .
C(3) C 0.5519 1.2666 0.2683 0.0232(6) Uani 1.00 1 d . . .
C(4) C 0.6909 1.3058 0.2513 0.0246(6) Uani 1.00 1 d . . .
C(5) C 0.7428 1.4107 0.2729 0.0243(6) Uani 1.00 1 d . . .
C(6) C 0.6607 1.4747 0.3162 0.0241(6) Uani 1.00 1 d . . .
C(7) C 0.3144 1.2884 0.3242 0.0264(7) Uani 1.00 1 d . . .
C(8) C 0.3416 1.2349 0.4158 0.0336(7) Uani 1.00 1 d . . .
C(9) C 0.7860 1.2333 0.2129 0.0306(7) Uani 1.00 1 d . . .
C(10) C 0.9042 1.1856 0.2909 0.0447(9) Uani 1.00 1 d . . .
C(11) C 0.7234 1.5854 0.3477 0.0303(7) Uani 1.00 1 d . . .
C(12) C 0.8384 1.5931 0.4455 0.0382(8) Uani 1.00 1 d . . .
C(13) C 0.4307 1.5055 0.3763 0.0251(6) Uani 1.00 1 d . . .
C(14) C 0.3181 1.5623 0.3020 0.0278(7) Uani 1.00 1 d . . .
C(15) C 0.2340 1.6447 0.3359 0.0279(7) Uani 1.00 1 d . . .
C(16) C 0.2587 1.6737 0.4291 0.0351(8) Uani 1.00 1 d . . .
C(17) C 0.1832 1.7539 0.4532 0.049(1) Uani 1.00 1 d . . .
C(18) C 0.0798 1.8014 0.3835 0.056(1) Uani 1.00 1 d . . .
C(19) C 0.0573 1.7662 0.2929 0.049(1) Uani 1.00 1 d . . .
C(20) C 0.4871 1.1563 0.2368 0.0255(6) Uani 1.00 1 d . . .
C(21) C 0.3854 1.1501 0.1341 0.0254(6) Uani 1.00 1 d . . .
C(22) C 0.2817 1.0515 0.1060 0.0237(6) Uani 1.00 1 d . . .
C(23) C 0.1514 1.0338 0.1378 0.0306(7) Uani 1.00 1 d . . .
C(24) C 0.0551 0.9433 0.1114 0.0328(7) Uani 1.00 1 d . . .
C(25) C 0.0920 0.8711 0.0534 0.0320(7) Uani 1.00 1 d . . .
C(26) C 0.2218 0.8924 0.0239 0.0291(7) Uani 1.00 1 d . . .
C(27) C 0.8773 1.4593 0.2414 0.0283(7) Uani 1.00 1 d . . .
C(28) C 0.8168 1.5158 0.1508 0.0292(7) Uani 1.00 1 d . . .
C(29) C 0.7272 1.4469 0.0675 0.0258(6) Uani 1.00 1 d . . .
C(30) C 0.5753 1.4043 0.0580 0.0301(7) Uani 1.00 1 d . . .
C(31) C 0.4991 1.3384 -0.0183 0.0328(7) Uani 1.00 1 d . . .
C(32) C 0.5740 1.3168 -0.0841 0.0330(7) Uani 1.00 1 d . . .
C(33) C 0.7226 1.3630 -0.0727 0.0281(7) Uani 1.00 1 d . . .
C(34) C 0.5112 0.1121 0.6640 0.124(3) Uani 1.00 1 d . . .
C(35) C 0.3983 0.0537 0.6009 0.260(5) Uani 1.00 1 d . . .
H(1) H 0.2509 1.3439 0.3259 0.033(1) Uiso 1.00 1 c . . .
H(2) H 0.2613 1.2400 0.2742 0.032(1) Uiso 1.00 1 c . . .
H(3) H 0.3945 1.2829 0.4661 0.042(1) Uiso 1.00 1 c . . .
H(4) H 0.2445 1.2093 0.4241 0.042(1) Uiso 1.00 1 c . . .
H(5) H 0.4044 1.1788 0.4143 0.042(1) Uiso 1.00 1 c . . .
H(6) H 0.7175 1.1797 0.1744 0.038(1) Uiso 1.00 1 c . . .
H(7) H 0.8406 1.2709 0.1768 0.038(1) Uiso 1.00 1 c . . .
H(8) H 0.8498 1.1480 0.3271 0.055(1) Uiso 1.00 1 c . . .
H(9) H 0.9630 1.1400 0.2659 0.056(1) Uiso 1.00 1 c . . .
H(10) H 0.9731 1.2391 0.3293 0.056(1) Uiso 1.00 1 c . . .
H(11) H 0.7749 1.6124 0.3050 0.038(1) Uiso 1.00 1 c . . .
H(12) H 0.6383 1.6254 0.3483 0.038(1) Uiso 1.00 1 c . . .
H(13) H 0.9242 1.5537 0.4449 0.046(1) Uiso 1.00 1 c . . .
H(14) H 0.8756 1.6633 0.4640 0.046(1) Uiso 1.00 1 c . . .
H(15) H 0.7874 1.5658 0.4882 0.046(1) Uiso 1.00 1 c . . .
H(16) H 0.5015 1.5551 0.4186 0.031(1) Uiso 1.00 1 c . . .
H(17) H 0.3723 1.4658 0.4090 0.031(1) Uiso 1.00 1 c . . .
H(18) H 0.3768 1.5938 0.2649 0.034(1) Uiso 1.00 1 c . . .
H(19) H 0.2414 1.5120 0.2646 0.034(1) Uiso 1.00 1 c . . .
H(20) H 0.3273 1.6376 0.4760 0.043(1) Uiso 1.00 1 c . . .
H(21) H 0.2024 1.7771 0.5166 0.062(2) Uiso 1.00 1 c . . .
H(22) H 0.0250 1.8571 0.3978 0.074(2) Uiso 1.00 1 c . . .
H(23) H -0.0162 1.7978 0.2449 0.062(2) Uiso 1.00 1 c . . .
H(24) H 0.4248 1.1320 0.2749 0.031(1) Uiso 1.00 1 c . . .
H(25) H 0.5716 1.1137 0.2424 0.031(1) Uiso 1.00 1 c . . .
H(26) H 0.3211 1.2066 0.1257 0.032(1) Uiso 1.00 1 c . . .
H(27) H 0.4527 1.1560 0.0952 0.032(1) Uiso 1.00 1 c . . .
H(28) H 0.1283 1.0848 0.1779 0.038(1) Uiso 1.00 1 c . . .
H(29) H -0.0341 0.9312 0.1333 0.041(1) Uiso 1.00 1 c . . .
H(30) H 0.0288 0.8078 0.0342 0.038(1) Uiso 1.00 1 c . . .
H(31) H 0.2473 0.8428 -0.0165 0.035(1) Uiso 1.00 1 c . . .
H(32) H 0.9387 1.4061 0.2298 0.034(1) Uiso 1.00 1 c . . .
H(33) H 0.9402 1.5067 0.2894 0.034(1) Uiso 1.00 1 c . . .
H(34) H 0.9036 1.5505 0.1365 0.036(1) Uiso 1.00 1 c . . .
H(35) H 0.7492 1.5653 0.1618 0.037(1) Uiso 1.00 1 c . . .
H(36) H 0.5245 1.4208 0.1039 0.037(1) Uiso 1.00 1 c . . .
H(37) H 0.3960 1.3087 -0.0250 0.038(1) Uiso 1.00 1 c . . .
H(38) H 0.5249 1.2704 -0.1364 0.038(1) Uiso 1.00 1 c . . .
H(39) H 0.7746 1.3491 -0.1186 0.034(1) Uiso 1.00 1 c . . .
H(40) H 0.5136 0.0849 0.7224 0.154(3) Uiso 1.00 1 c . . .
H(41) H 0.4687 0.1777 0.6601 0.154(3) Uiso 1.00 1 c . . .
H(42) H 0.6147 0.1199 0.6584 0.154(3) Uiso 1.00 1 c . . .
H(43) H 0.4579 -0.0045 0.6169 0.264(7) Uiso 1.00 1 c . . .
H(44) H 0.4258 0.0868 0.5514 0.264(7) Uiso 1.00 1 c . . .
H(45) H 0.2326 0.0250 0.5657 0.49(1) Uiso 1.00 1 c . . .

loop_
_atom_site_aniso_label
_atom_site_aniso_U_11
_atom_site_aniso_U_22
_atom_site_aniso_U_33
_atom_site_aniso_U_12
_atom_site_aniso_U_13
_atom_site_aniso_U_23
Cu(1) 0.0206 0.0247 0.0265 0.0002 0.0125 -0.0010
Cu(2) 0.0225 0.0231 0.0210 0.0004 0.0107 0.0031
Cl(1) 0.0253 0.0437 0.0332 0.0037 0.0120 0.0082
Cl(2) 0.0305 0.0284 0.0397 0.0038 0.0089 0.0096
O(1) 0.8257 0.1679 0.2291 -0.1730 -0.1990 0.0703
N(1) 0.0396 0.0359 0.0433 0.0067 0.0159 0.0099
N(2) 0.0198 0.0241 0.0276 0.0001 0.0096 0.0015
N(3) 0.0256 0.0236 0.0237 0.0011 0.0097 0.0056
C(1) 0.0252 0.0279 0.0164 0.0021 0.0072 0.0013
C(2) 0.0233 0.0289 0.0191 -0.0004 0.0084 0.0036
C(3) 0.0237 0.0251 0.0214 0.0008 0.0074 0.0023
C(4) 0.0246 0.0288 0.0210 0.0007 0.0082 -0.0002
C(5) 0.0225 0.0301 0.0205 -0.0016 0.0074 0.0002
C(6) 0.0261 0.0267 0.0198 -0.0016 0.0079 0.0020
C(7) 0.0244 0.0274 0.0297 0.0001 0.0123 -0.0005
C(8) 0.0321 0.0403 0.0321 -0.0029 0.0162 0.0043
C(9) 0.0281 0.0330 0.0340 -0.0034 0.0165 -0.0063
C(10) 0.0334 0.0512 0.0546 0.0125 0.0193 -0.0002
C(11) 0.0328 0.0291 0.0323 -0.0039 0.0167 -0.0032
C(12) 0.0353 0.0446 0.0349 -0.0104 0.0151 -0.0101
C(13) 0.0263 0.0272 0.0233 -0.0017 0.0108 -0.0005
C(14) 0.0284 0.0311 0.0244 -0.0006 0.0091 -0.0010
C(15) 0.0262 0.0243 0.0348 -0.0025 0.0125 0.0007
C(16) 0.0338 0.0392 0.0351 0.0004 0.0158 -0.0063
C(17) 0.0548 0.0460 0.0550 0.0008 0.0305 -0.0108
C(18) 0.0663 0.0349 0.0828 0.0122 0.0458 0.0022
C(19) 0.0509 0.0388 0.0660 0.0149 0.0268 0.0178
C(20) 0.0254 0.0254 0.0279 0.0007 0.0114 0.0007
C(21) 0.0272 0.0246 0.0279 0.0012 0.0138 -0.0000
C(22) 0.0232 0.0240 0.0252 0.0022 0.0086 0.0034
C(23) 0.0277 0.0348 0.0337 0.0036 0.0157 0.0009
C(24) 0.0208 0.0407 0.0401 -0.0008 0.0136 0.0092
C(25) 0.0270 0.0302 0.0369 -0.0045 0.0073 0.0055
C(26) 0.0289 0.0284 0.0313 -0.0013 0.0118 -0.0012
C(27) 0.0266 0.0321 0.0277 -0.0046 0.0123 -0.0033
C(28) 0.0310 0.0310 0.0296 -0.0060 0.0173 -0.0010
C(29) 0.0258 0.0281 0.0256 0.0016 0.0105 0.0064
C(30) 0.0283 0.0344 0.0316 0.0011 0.0145 0.0097
C(31) 0.0250 0.0368 0.0338 -0.0045 0.0042 0.0121
C(32) 0.0351 0.0313 0.0274 -0.0056 0.0023 0.0034
C(33) 0.0333 0.0303 0.0208 0.0013 0.0081 0.0038
C(34) 0.1631 0.0917 0.1297 -0.0218 0.0682 0.0259
C(35) 0.4746 0.0703 0.1148 -0.0881 -0.0901 0.0505

loop_
_atom_type_symbol
_atom_type_description
_atom_type_scat_dispersion_real
_atom_type_scat_dispersion_imag
_atom_type_scat_source
C C 0.003 0.002
;
International Tables for Crystallography
(1992, Vol. C, Tables 4.2.6.8 and 6.1.1.4)
;
H H 0.000 0.000
;
International Tables for Crystallography
(1992, Vol. C, Table 6.1.1.4)
;
N N 0.006 0.003
;
International Tables for Crystallography
(1992, Vol. C, Tables 4.2.6.8 and 6.1.1.4)
;
Cu Cu 0.320 1.265
;
International Tables for Crystallography
(1992, Vol. C, Tables 4.2.6.8 and 6.1.1.4)
;
Cl Cl 0.148 0.159
;
International Tables for Crystallography
(1992, Vol. C, Tables 4.2.6.8 and 6.1.1.4)
;
O O 0.011 0.006
;
International Tables for Crystallography
(1992, Vol. C, Tables 4.2.6.8 and 6.1.1.4)
;

loop_
_geom_angle_atom_site_label_1
_geom_angle_atom_site_label_2
_geom_angle_atom_site_label_3
_geom_angle
_geom_angle_publ_flag
_geom_angle_site_symmetry_1
_geom_angle_site_symmetry_2
_geom_angle_site_symmetry_3
Cl(1) Cu(1) N(2) 89.995770 yes . . .
Cl(2) Cu(2) N(3) 90.435483 yes . . .
C(35) O(1) H(45) 96.198404 no . . .
C(15) N(1) C(19) 117.185562 yes . . .
C(22) N(2) C(26) 118.688438 yes . . .
C(22) N(2) Cu(1) 122.736103 yes . . .
C(26) N(2) Cu(1) 118.575300 yes . . .
C(29) N(3) C(33) 119.720867 yes . . .
C(29) N(3) Cu(2) 122.993384 yes . . .
C(33) N(3) Cu(2) 117.035007 yes . . .
C(2) C(1) C(6) 120.381327 yes . . .
C(2) C(1) C(13) 120.310205 yes . . .
C(6) C(1) C(13) 119.229110 yes . . .
C(3) C(2) C(7) 119.584963 yes . . .
C(3) C(2) C(1) 119.733971 yes . . .
C(7) C(2) C(1) 120.672242 yes . . .
C(4) C(3) C(20) 120.067400 yes . . .
C(4) C(3) C(2) 120.263314 yes . . .
C(20) C(3) C(2) 119.489777 yes . . .
C(5) C(4) C(9) 120.713487 yes . . .
C(5) C(4) C(3) 119.829896 yes . . .
C(9) C(4) C(3) 119.423204 yes . . .
C(6) C(5) C(27) 118.716191 yes . . .
C(6) C(5) C(4) 119.971487 yes . . .
C(27) C(5) C(4) 121.016799 yes . . .
C(11) C(6) C(1) 119.807051 yes . . .
C(11) C(6) C(5) 120.459975 yes . . .
C(1) C(6) C(5) 119.682325 yes . . .
C(8) C(7) H(1) 108.213257 no . . .
C(8) C(7) H(2) 108.961769 no . . .
C(8) C(7) C(2) 112.392138 yes . . .
H(1) C(7) H(2) 109.460557 no . . .
H(1) C(7) C(2) 108.684330 no . . .
H(2) C(7) C(2) 109.091408 no . . .
H(3) C(8) H(4) 109.469230 no . . .
H(3) C(8) H(5) 109.474487 no . . .
H(3) C(8) C(7) 109.392792 no . . .
H(4) C(8) H(5) 109.472577 no . . .
H(4) C(8) C(7) 110.369291 no . . .
H(5) C(8) C(7) 108.644382 no . . .
C(10) C(9) H(6) 109.166601 no . . .
C(10) C(9) H(7) 108.742919 no . . .
C(10) C(9) C(4) 111.030960 yes . . .
H(6) C(9) H(7) 109.459822 no . . .
H(6) C(9) C(4) 109.189618 no . . .
H(7) C(9) C(4) 109.230791 no . . .
H(8) C(10) H(9) 109.475497 no . . .
H(8) C(10) H(10) 109.461010 no . . .
H(8) C(10) C(9) 108.876232 no . . .
H(9) C(10) H(10) 109.475441 no . . .
H(9) C(10) C(9) 110.237300 no . . .
H(10) C(10) C(9) 109.298716 no . . .
C(12) C(11) H(11) 109.148664 no . . .
C(12) C(11) H(12) 108.378881 no . . .
C(12) C(11) C(6) 111.881675 yes . . .
H(11) C(11) H(12) 109.455393 no . . .
H(11) C(11) C(6) 108.940405 no . . .
H(12) C(11) C(6) 109.007424 no . . .
H(13) C(12) H(14) 109.486370 no . . .
H(13) C(12) H(15) 109.461914 no . . .
H(13) C(12) C(11) 108.617191 no . . .
H(14) C(12) H(15) 109.465954 no . . .
H(14) C(12) C(11) 110.418859 no . . .
H(15) C(12) C(11) 109.371916 no . . .
C(14) C(13) H(16) 108.784275 no . . .
C(14) C(13) H(17) 108.757046 no . . .
C(14) C(13) C(1) 111.350194 yes . . .
H(16) C(13) H(17) 109.463500 no . . .
H(16) C(13) C(1) 109.211155 no . . .
H(17) C(13) C(1) 109.250987 no . . .
C(15) C(14) H(18) 107.911180 no . . .
C(15) C(14) H(19) 107.899838 no . . .
C(15) C(14) C(13) 116.569297 yes . . .
H(18) C(14) H(19) 109.453888 no . . .
H(18) C(14) C(13) 107.295161 no . . .
H(19) C(14) C(13) 107.582451 no . . .
C(16) C(15) N(1) 122.020147 yes . . .
C(16) C(15) C(14) 123.812474 yes . . .
N(1) C(15) C(14) 114.163959 yes . . .
C(17) C(16) H(20) 120.392602 no . . .
C(17) C(16) C(15) 119.615763 yes . . .
H(20) C(16) C(15) 119.989891 no . . .
C(18) C(17) H(21) 120.462773 no . . .
C(18) C(17) C(16) 118.669229 yes . . .
H(21) C(17) C(16) 120.863251 no . . .
C(19) C(18) H(22) 120.759423 no . . .
C(19) C(18) C(17) 118.433661 yes . . .
H(22) C(18) C(17) 120.806435 no . . .
H(23) C(19) N(1) 117.541013 no . . .
H(23) C(19) C(18) 118.451250 no . . .
N(1) C(19) C(18) 124.007550 yes . . .
C(21) C(20) H(24) 109.142045 no . . .
C(21) C(20) H(25) 108.989871 no . . .
C(21) C(20) C(3) 110.630811 yes . . .
H(24) C(20) H(25) 109.445689 no . . .
H(24) C(20) C(3) 109.391728 no . . .
H(25) C(20) C(3) 109.222891 no . . .
C(22) C(21) H(26) 108.434182 no . . .
C(22) C(21) H(27) 108.829298 no . . .
C(22) C(21) C(20) 113.489286 yes . . .
H(26) C(21) H(27) 109.451012 no . . .
H(26) C(21) C(20) 108.017023 no . . .
H(27) C(21) C(20) 108.565648 no . . .
C(23) C(22) N(2) 120.178990 yes . . .
C(23) C(22) C(21) 120.687781 yes . . .
N(2) C(22) C(21) 119.130779 yes . . .
C(24) C(23) H(28) 119.918435 no . . .
C(24) C(23) C(22) 120.764257 yes . . .
H(28) C(23) C(22) 119.316976 no . . .
C(25) C(24) H(29) 120.807543 no . . .
C(25) C(24) C(23) 118.450574 yes . . .
H(29) C(24) C(23) 120.740707 no . . .
C(26) C(25) H(30) 120.719131 no . . .
C(26) C(25) C(24) 118.510924 yes . . .
H(30) C(25) C(24) 120.769929 no . . .
H(31) C(26) N(2) 117.885200 no . . .
H(31) C(26) C(25) 118.709462 no . . .
N(2) C(26) C(25) 123.405188 yes . . .
C(28) C(27) H(32) 108.319045 no . . .
C(28) C(27) H(33) 109.810129 no . . .
C(28) C(27) C(5) 111.303688 yes . . .
H(32) C(27) H(33) 109.461418 no . . .
H(32) C(27) C(5) 108.779914 no . . .
H(33) C(27) C(5) 109.137782 no . . .
C(29) C(28) H(34) 108.203826 no . . .
C(29) C(28) H(35) 108.000206 no . . .
C(29) C(28) C(27) 114.741657 yes . . .
H(34) C(28) H(35) 109.458547 no . . .
H(34) C(28) C(27) 108.781591 no . . .
H(35) C(28) C(27) 107.573633 no . . .
C(30) C(29) N(3) 120.299717 yes . . .
C(30) C(29) C(28) 121.712620 yes . . .
N(3) C(29) C(28) 117.986439 yes . . .
C(31) C(30) H(36) 120.218423 no . . .
C(31) C(30) C(29) 119.758243 yes . . .
H(36) C(30) C(29) 120.023157 no . . .
C(32) C(31) H(37) 120.543954 no . . .
C(32) C(31) C(30) 119.177476 yes . . .
H(37) C(31) C(30) 120.278109 no . . .
C(33) C(32) H(38) 120.567954 no . . .
C(33) C(32) C(31) 118.811632 yes . . .
H(38) C(32) C(31) 120.618178 no . . .
H(39) C(33) N(3) 118.575710 no . . .
H(39) C(33) C(32) 119.255596 no . . .
N(3) C(33) C(32) 122.168541 yes . . .
C(35) C(34) H(40) 105.347027 no . . .
C(35) C(34) H(41) 101.743418 no . . .
C(35) C(34) H(42) 120.769335 no . . .
H(40) C(34) H(41) 109.480416 no . . .
H(40) C(34) H(42) 109.466647 no . . .
H(41) C(34) H(42) 109.472509 no . . .
H(43) C(35) H(44) 109.461016 no . . .
H(43) C(35) O(1) 88.945026 no . . .
H(43) C(35) C(34) 88.957666 no . . .
H(44) C(35) O(1) 90.529306 no . . .
H(44) C(35) C(34) 90.821751 no . . .
O(1) C(35) C(34) 177.791503 yes . . .

loop_
_geom_bond_atom_site_label_1
_geom_bond_atom_site_label_2
_geom_bond_distance
_geom_bond_publ_flag
_geom_bond_site_symmetry_1
_geom_bond_site_symmetry_2
Cu(1) Cl(1) 2.251249 yes . .
Cu(1) N(2) 1.986371 yes . .
Cu(2) Cl(2) 2.245399 yes . .
Cu(2) N(3) 1.991502 yes . .
O(1) C(35) 1.090433 yes . .
O(1) H(45) 0.830256 no . .
N(1) C(15) 1.342271 yes . .
N(1) C(19) 1.331090 yes . .
N(2) C(22) 1.341016 yes . .
N(2) C(26) 1.346590 yes . .
N(3) C(29) 1.336297 yes . .
N(3) C(33) 1.345950 yes . .
C(1) C(2) 1.396011 yes . .
C(1) C(6) 1.405692 yes . .
C(1) C(13) 1.508996 yes . .
C(2) C(3) 1.396932 yes . .
C(2) C(7) 1.517192 yes . .
C(3) C(4) 1.402802 yes . .
C(3) C(20) 1.512905 yes . .
C(4) C(5) 1.402664 yes . .
C(4) C(9) 1.509666 yes . .
C(5) C(6) 1.399206 yes . .
C(5) C(27) 1.517598 yes . .
C(6) C(11) 1.511714 yes . .
C(7) C(8) 1.524125 yes . .
C(7) H(1) 0.949975 no . .
C(7) H(2) 0.950033 no . .
C(8) H(3) 0.950039 no . .
C(8) H(4) 0.949978 no . .
C(8) H(5) 0.949952 no . .
C(9) C(10) 1.516352 yes . .
C(9) H(6) 0.949986 no . .
C(9) H(7) 0.949987 no . .
C(10) H(8) 0.950107 no . .
C(10) H(9) 0.950040 no . .
C(10) H(10) 0.950041 no . .
C(11) C(12) 1.526952 yes . .
C(11) H(11) 0.950050 no . .
C(11) H(12) 0.949956 no . .
C(12) H(13) 0.949997 no . .
C(12) H(14) 0.950017 no . .
C(12) H(15) 0.950158 no . .
C(13) C(14) 1.520325 yes . .
C(13) H(16) 0.950012 no . .
C(13) H(17) 0.950005 no . .
C(14) C(15) 1.499280 yes . .
C(14) H(18) 0.949987 no . .
C(14) H(19) 0.949994 no . .
C(15) C(16) 1.383871 yes . .
C(16) C(17) 1.367473 yes . .
C(16) H(20) 0.950038 no . .
C(17) C(18) 1.375607 yes . .
C(17) H(21) 0.950043 no . .
C(18) C(19) 1.370845 yes . .
C(18) H(22) 0.949984 no . .
C(19) H(23) 0.950019 no . .
C(20) C(21) 1.543467 yes . .
C(20) H(24) 0.950025 no . .
C(20) H(25) 0.950000 no . .
C(21) C(22) 1.499940 yes . .
C(21) H(26) 0.950066 no . .
C(21) H(27) 0.950055 no . .
C(22) C(23) 1.384805 yes . .
C(23) C(24) 1.381189 yes . .
C(23) H(28) 0.949971 no . .
C(24) C(25) 1.372756 yes . .
C(24) H(29) 0.949987 no . .
C(25) C(26) 1.367716 yes . .
C(25) H(30) 0.949981 no . .
C(26) H(31) 0.950018 no . .
C(27) C(28) 1.541024 yes . .
C(27) H(32) 0.950037 no . .
C(27) H(33) 0.950049 no . .
C(28) C(29) 1.500067 yes . .
C(28) H(34) 0.950104 no . .
C(28) H(35) 0.949968 no . .
C(29) C(30) 1.396462 yes . .
C(30) C(31) 1.382528 yes . .
C(30) H(36) 0.950062 no . .
C(31) C(32) 1.369718 yes . .
C(31) H(37) 0.950033 no . .
C(32) C(33) 1.380355 yes . .
C(32) H(38) 0.949973 no . .
C(33) H(39) 0.949964 no . .
C(34) C(35) 1.337223 yes . .
C(34) H(40) 0.949943 no . .
C(34) H(41) 0.949975 no . .
C(34) H(42) 0.950017 no . .
C(35) H(43) 0.949987 no . .
C(35) H(44) 0.949979 no . .
